data_7245294
loop_
_publ_author_name
'Antonova, Alexandra S.'
'Nikitina, Eugeniya V.'
'Valchuk, karine S.'
'Grigoriev , Mikhail'
'Gomila, Rosa Maria'
'Frontera, Antonio'
'Zubkov, Fedor Ivanovich'

_publ_section_title
;
 Crystal engineering of molecules with through-space \a-effect hydrogen
 bonds: 3a,6:7,9a-diepoxybenzo[de]isoquinolines possessing a free amino
 group
;
_journal_name_full CrystEngComm
_journal_paper_doi 10.1039/D2CE00903J
_journal_year 2022
_chemical_formula_sum 'C16 H21 N O6'
_chemical_formula_weight 323.34
_space_group_crystal_system orthorhombic
_space_group_IT_number 61
_space_group_name_Hall '-P 2ac 2ab'
_space_group_name_H-M_alt 'P b c a'
_atom_sites_solution_hydrogens mixed
_audit_creation_method SHELXL-2018/3
_audit_update_record
;
2022-06-28 deposited with the CCDC.	2022-07-29 downloaded from the CCDC.
;
_cell_angle_alpha 90
_cell_angle_beta 90
_cell_angle_gamma 90
_cell_formula_units_Z 8
_cell_length_a 8.2376(5)
_cell_length_b 18.9540(12)
_cell_length_c 19.6823(12)
_cell_measurement_reflns_used 5433
_cell_measurement_temperature 296(2)
_cell_measurement_theta_max 26.52
_cell_measurement_theta_min 2.89
_cell_volume 3073.1(3)
_computing_structure_refinement 'SHELXL-2018/3 (Sheldrick, 2018)'
_diffrn_ambient_temperature 296(2)
_diffrn_measured_fraction_theta_full 0.994
_diffrn_measured_fraction_theta_max 0.995
_diffrn_measurement_device_type 'Bruker KAPPA APEX II area-detector diffractometer'
_diffrn_radiation_type MoK\a
_diffrn_radiation_wavelength 0.71073
_diffrn_reflns_av_R_equivalents 0.0600
_diffrn_reflns_av_unetI/netI 0.0280
_diffrn_reflns_Laue_measured_fraction_full 0.994
_diffrn_reflns_Laue_measured_fraction_max 0.995
_diffrn_reflns_limit_h_max 10
_diffrn_reflns_limit_h_min -10
_diffrn_reflns_limit_k_max 24
_diffrn_reflns_limit_k_min -24
_diffrn_reflns_limit_l_max 25
_diffrn_reflns_limit_l_min -25
_diffrn_reflns_number 44252
_diffrn_reflns_point_group_measured_fraction_full 0.994
_diffrn_reflns_point_group_measured_fraction_max 0.995
_diffrn_reflns_theta_full 25.242
_diffrn_reflns_theta_max 27.496
_diffrn_reflns_theta_min 4.114
_exptl_absorpt_coefficient_mu 0.107
_exptl_absorpt_correction_T_max 0.979
_exptl_absorpt_correction_T_min 0.918
_exptl_absorpt_correction_type multi-scan
_exptl_absorpt_process_details 'SADABS (Bruker, 2008)'
_exptl_crystal_colour colourless
_exptl_crystal_density_diffrn 1.398
_exptl_crystal_description fragment
_exptl_crystal_F_000 1376
_exptl_crystal_size_max 0.500
_exptl_crystal_size_mid 0.300
_exptl_crystal_size_min 0.200
_refine_diff_density_max 0.253
_refine_diff_density_min -0.176
_refine_diff_density_rms 0.036
_refine_ls_extinction_method none
_refine_ls_goodness_of_fit_ref 1.012
_refine_ls_hydrogen_treatment mixed
_refine_ls_matrix_type full
_refine_ls_number_parameters 212
_refine_ls_number_reflns 3516
_refine_ls_number_restraints 0
_refine_ls_restrained_S_all 1.012
_refine_ls_R_factor_all 0.0718
_refine_ls_R_factor_gt 0.0428
_refine_ls_shift/su_max 0.000
_refine_ls_shift/su_mean 0.000
_refine_ls_structure_factor_coef Fsqd
_refine_ls_weighting_details 'w=1/[\s^2^(Fo^2^)+(0.0421P)^2^+1.1263P] where P=(Fo^2^+2Fc^2^)/3'
_refine_ls_weighting_scheme calc
_refine_ls_wR_factor_gt 0.0953
_refine_ls_wR_factor_ref 0.1095
_reflns_Friedel_coverage 0.000
_reflns_number_gt 2432
_reflns_number_total 3516
_reflns_threshold_expression 'I > 2\s(I)'
_cod_data_source_file d2ce00903j2.cif
_cod_data_source_block FZ1163
_cod_database_code 7245294
_shelx_shelxl_version_number 2018/3
_shelx_space_group_comment
;
The symmetry employed for this shelxl refinement is uniquely defined
by the following loop, which should always be used as a source of
symmetry information in preference to the above space-group names.
They are only intended as comments.
;
_shelx_estimated_absorpt_t_min 0.948
_shelx_estimated_absorpt_t_max 0.979

loop_
_space_group_symop_operation_xyz
'x, y, z'
'-x+1/2, -y, z+1/2'
'-x, y+1/2, -z+1/2'
'x+1/2, -y+1/2, -z'
'-x, -y, -z'
'x-1/2, y, -z-1/2'
'x, -y-1/2, z-1/2'
'-x-1/2, y-1/2, z'

loop_
_atom_site_label
_atom_site_type_symbol
_atom_site_fract_x
_atom_site_fract_y
_atom_site_fract_z
_atom_site_U_iso_or_equiv
_atom_site_adp_type
_atom_site_occupancy
_atom_site_site_symmetry_order
_atom_site_calc_flag
_atom_site_refinement_flags_posn
_atom_site_refinement_flags_adp
_atom_site_refinement_flags_occupancy
_atom_site_disorder_assembly
_atom_site_disorder_group
O1 O 0.14111(17) 0.66434(7) 0.69386(7) 0.0581(4) Uani 1 1 d . . . . .
O2 O 0.03258(17) 0.74537(7) 0.62599(7) 0.0554(4) Uani 1 1 d . . . . .
O3 O 0.3633(2) 0.79116(8) 0.65850(7) 0.0703(5) Uani 1 1 d . . . . .
O4 O 0.52716(18) 0.82374(6) 0.57506(7) 0.0569(4) Uani 1 1 d . . . . .
O10 O 0.64303(14) 0.52690(6) 0.58117(5) 0.0398(3) Uani 1 1 d . . . . .
O11 O 0.41855(14) 0.61055(5) 0.51657(5) 0.0366(3) Uani 1 1 d . . . . .
N2 N 0.30319(19) 0.46976(7) 0.56968(8) 0.0432(4) Uani 1 1 d . . . . .
H2 H 0.363(3) 0.4684(10) 0.5301(10) 0.060(6) Uiso 1 1 d . . . . .
C1 C 0.4130(2) 0.46286(9) 0.62741(9) 0.0463(4) Uani 1 1 d . . . . .
H1A H 0.476340 0.420114 0.621728 0.056 Uiso 1 1 calc R U . . .
H1B H 0.348765 0.457481 0.668387 0.056 Uiso 1 1 calc R U . . .
C3A C 0.31919(19) 0.60124(8) 0.57682(8) 0.0325(3) Uani 1 1 d . . . . .
C3 C 0.2143(2) 0.53625(8) 0.57033(9) 0.0406(4) Uani 1 1 d . . . . .
H3A H 0.138050 0.535457 0.607872 0.049 Uiso 1 1 calc R U . . .
H3B H 0.151881 0.539777 0.528677 0.049 Uiso 1 1 calc R U . . .
C4 C 0.2308(2) 0.67319(8) 0.57712(8) 0.0348(4) Uani 1 1 d . . . . .
H4A H 0.152533 0.671835 0.539661 0.042 Uiso 1 1 calc R U . . .
C5 C 0.3704(2) 0.72398(8) 0.55433(8) 0.0372(4) Uani 1 1 d . . . . .
H5A H 0.339066 0.745469 0.510983 0.045 Uiso 1 1 calc R U . . .
C6 C 0.5091(2) 0.67008(8) 0.54032(8) 0.0375(4) Uani 1 1 d . . . . .
H6A H 0.589540 0.687105 0.507509 0.045 Uiso 1 1 calc R U . . .
C6A C 0.5839(2) 0.64476(8) 0.60706(8) 0.0367(4) Uani 1 1 d . . . . .
H6AA H 0.608974 0.683703 0.638089 0.044 Uiso 1 1 calc R U . . .
C7 C 0.7233(2) 0.59090(9) 0.60185(9) 0.0429(4) Uani 1 1 d . . . . .
H7A H 0.810761 0.605524 0.571197 0.051 Uiso 1 1 calc R U . . .
C8 C 0.7816(2) 0.57169(11) 0.67324(9) 0.0525(5) Uani 1 1 d . . . . .
H8A H 0.791859 0.613216 0.701728 0.063 Uiso 1 1 calc R U . . .
H8B H 0.884753 0.547041 0.671916 0.063 Uiso 1 1 calc R U . . .
C9B C 0.44555(19) 0.59674(8) 0.63392(7) 0.0322(3) Uani 1 1 d . . . . .
H9BA H 0.403031 0.612153 0.677990 0.039 Uiso 1 1 calc R U . . .
C9A C 0.5278(2) 0.52391(8) 0.63704(8) 0.0374(4) Uani 1 1 d . . . . .
C9 C 0.6436(2) 0.52299(10) 0.69819(9) 0.0492(5) Uani 1 1 d . . . . .
H9A H 0.683007 0.475730 0.707457 0.059 Uiso 1 1 calc R U . . .
H9B H 0.591878 0.541706 0.738619 0.059 Uiso 1 1 calc R U . . .
C11 C 0.1367(2) 0.69285(9) 0.63978(9) 0.0378(4) Uani 1 1 d . . . . .
C12 C -0.0541(3) 0.77312(11) 0.68360(12) 0.0694(7) Uani 1 1 d . . . . .
H12A H -0.125191 0.810230 0.668918 0.104 Uiso 1 1 calc R U . . .
H12B H -0.116740 0.736183 0.704227 0.104 Uiso 1 1 calc R U . . .
H12C H 0.021967 0.791458 0.716075 0.104 Uiso 1 1 calc R U . . .
C13 C 0.4153(2) 0.78210(8) 0.60267(9) 0.0389(4) Uani 1 1 d . . . . .
C14 C 0.5756(3) 0.88470(10) 0.61405(12) 0.0629(6) Uani 1 1 d . . . . .
H14A H 0.656284 0.910721 0.589343 0.094 Uiso 1 1 calc R U . . .
H14B H 0.482844 0.914257 0.621948 0.094 Uiso 1 1 calc R U . . .
H14C H 0.619830 0.869675 0.656787 0.094 Uiso 1 1 calc R U . . .

loop_
_atom_site_aniso_label
_atom_site_aniso_U_11
_atom_site_aniso_U_22
_atom_site_aniso_U_33
_atom_site_aniso_U_23
_atom_site_aniso_U_13
_atom_site_aniso_U_12
O1 0.0603(9) 0.0629(8) 0.0510(8) 0.0221(6) 0.0202(7) 0.0238(7)
O2 0.0569(8) 0.0552(8) 0.0542(8) 0.0085(6) 0.0044(6) 0.0244(7)
O3 0.0854(11) 0.0806(10) 0.0450(8) -0.0138(7) 0.0153(8) -0.0324(9)
O4 0.0658(9) 0.0445(7) 0.0604(8) -0.0049(6) 0.0168(7) -0.0179(7)
O10 0.0380(6) 0.0472(7) 0.0341(6) -0.0093(5) 0.0044(5) 0.0061(5)
O11 0.0395(6) 0.0424(6) 0.0278(5) -0.0028(5) 0.0027(5) -0.0059(5)
N2 0.0483(9) 0.0383(7) 0.0431(8) -0.0036(6) 0.0077(7) -0.0042(7)
C1 0.0557(11) 0.0403(9) 0.0429(10) 0.0041(7) 0.0080(9) 0.0063(8)
C3A 0.0307(8) 0.0369(8) 0.0298(8) 0.0011(6) 0.0020(6) -0.0007(6)
C3 0.0377(9) 0.0422(9) 0.0418(9) 0.0000(7) 0.0027(7) -0.0064(8)
C4 0.0321(8) 0.0392(8) 0.0331(8) 0.0047(6) -0.0044(7) 0.0002(7)
C5 0.0423(9) 0.0384(8) 0.0309(8) 0.0059(7) -0.0001(7) -0.0016(7)
C6 0.0378(9) 0.0399(8) 0.0350(9) -0.0009(7) 0.0048(7) -0.0069(7)
C6A 0.0328(8) 0.0412(8) 0.0359(8) -0.0084(7) -0.0005(7) 0.0000(7)
C7 0.0326(9) 0.0526(10) 0.0434(10) -0.0096(8) 0.0007(8) 0.0025(8)
C8 0.0401(10) 0.0684(13) 0.0490(11) -0.0143(9) -0.0098(9) 0.0166(9)
C9B 0.0329(8) 0.0365(8) 0.0274(8) -0.0032(6) 0.0009(6) 0.0052(7)
C9A 0.0404(9) 0.0413(9) 0.0306(8) -0.0022(7) 0.0034(7) 0.0097(7)
C9 0.0562(12) 0.0557(11) 0.0357(9) -0.0037(8) -0.0040(9) 0.0246(9)
C11 0.0310(8) 0.0374(8) 0.0451(10) 0.0057(7) 0.0004(7) 0.0015(7)
C12 0.0706(15) 0.0567(12) 0.0808(16) 0.0008(11) 0.0262(12) 0.0241(11)
C13 0.0412(9) 0.0374(8) 0.0381(9) 0.0074(7) -0.0004(8) 0.0017(7)
C14 0.0679(14) 0.0403(10) 0.0803(15) -0.0044(10) -0.0029(12) -0.0121(10)

loop_
_atom_type_symbol
_atom_type_description
_atom_type_scat_dispersion_real
_atom_type_scat_dispersion_imag
_atom_type_scat_source
C C 0.0033 0.0016 'International Tables Vol C Tables 4.2.6.8 and 6.1.1.4'
H H 0.0000 0.0000 'International Tables Vol C Tables 4.2.6.8 and 6.1.1.4'
N N 0.0061 0.0033 'International Tables Vol C Tables 4.2.6.8 and 6.1.1.4'
O O 0.0106 0.0060 'International Tables Vol C Tables 4.2.6.8 and 6.1.1.4'

loop_
_geom_angle_atom_site_label_1
_geom_angle_atom_site_label_2
_geom_angle_atom_site_label_3
_geom_angle
_geom_angle_site_symmetry_1
_geom_angle_site_symmetry_3
_geom_angle_publ_flag
C11 O2 C12 115.39(14) . . ?
C13 O4 C14 116.71(15) . . ?
C7 O10 C9A 96.83(11) . . ?
C6 O11 C3A 97.05(11) . . ?
C3 N2 C1 112.49(13) . . ?
C3 N2 H2 107.4(12) . . ?
C1 N2 H2 109.1(13) . . ?
N2 C1 C9A 114.73(13) . . ?
N2 C1 H1A 108.6 . . ?
C9A C1 H1A 108.6 . . ?
N2 C1 H1B 108.6 . . ?
C9A C1 H1B 108.6 . . ?
H1A C1 H1B 107.6 . . ?
O11 C3A C3 110.64(12) . . ?
O11 C3A C9B 102.86(12) . . ?
C3 C3A C9B 113.88(13) . . ?
O11 C3A C4 99.29(11) . . ?
C3 C3A C4 116.78(13) . . ?
C9B C3A C4 111.45(12) . . ?
N2 C3 C3A 114.75(14) . . ?
N2 C3 H3A 108.6 . . ?
C3A C3 H3A 108.6 . . ?
N2 C3 H3B 108.6 . . ?
C3A C3 H3B 108.6 . . ?
H3A C3 H3B 107.6 . . ?
C11 C4 C3A 117.69(13) . . ?
C11 C4 C5 117.49(13) . . ?
C3A C4 C5 101.29(12) . . ?
C11 C4 H4A 106.5 . . ?
C3A C4 H4A 106.5 . . ?
C5 C4 H4A 106.5 . . ?
C13 C5 C6 114.37(14) . . ?
C13 C5 C4 116.78(14) . . ?
C6 C5 C4 100.72(12) . . ?
C13 C5 H5A 108.2 . . ?
C6 C5 H5A 108.2 . . ?
C4 C5 H5A 108.2 . . ?
O11 C6 C6A 104.08(12) . . ?
O11 C6 C5 101.12(12) . . ?
C6A C6 C5 110.47(13) . . ?
O11 C6 H6A 113.4 . . ?
C6A C6 H6A 113.4 . . ?
C5 C6 H6A 113.4 . . ?
C6 C6A C7 116.86(14) . . ?
C6 C6A C9B 100.41(12) . . ?
C7 C6A C9B 100.46(12) . . ?
C6 C6A H6AA 112.6 . . ?
C7 C6A H6AA 112.6 . . ?
C9B C6A H6AA 112.6 . . ?
O10 C7 C8 101.73(14) . . ?
O10 C7 C6A 103.61(13) . . ?
C8 C7 C6A 109.33(14) . . ?
O10 C7 H7A 113.7 . . ?
C8 C7 H7A 113.7 . . ?
C6A C7 H7A 113.7 . . ?
C7 C8 C9 101.72(14) . . ?
C7 C8 H8A 111.4 . . ?
C9 C8 H8A 111.4 . . ?
C7 C8 H8B 111.4 . . ?
C9 C8 H8B 111.4 . . ?
H8A C8 H8B 109.3 . . ?
C3A C9B C9A 112.19(12) . . ?
C3A C9B C6A 102.49(12) . . ?
C9A C9B C6A 102.49(12) . . ?
C3A C9B H9BA 112.9 . . ?
C9A C9B H9BA 112.9 . . ?
C6A C9B H9BA 112.9 . . ?
O10 C9A C1 110.17(13) . . ?
O10 C9A C9 100.80(13) . . ?
C1 C9A C9 118.66(14) . . ?
O10 C9A C9B 102.85(12) . . ?
C1 C9A C9B 114.07(14) . . ?
C9 C9A C9B 108.36(13) . . ?
C9A C9 C8 101.62(14) . . ?
C9A C9 H9A 111.4 . . ?
C8 C9 H9A 111.4 . . ?
C9A C9 H9B 111.4 . . ?
C8 C9 H9B 111.4 . . ?
H9A C9 H9B 109.3 . . ?
O1 C11 O2 122.38(16) . . ?
O1 C11 C4 127.08(15) . . ?
O2 C11 C4 110.35(14) . . ?
O2 C12 H12A 109.5 . . ?
O2 C12 H12B 109.5 . . ?
H12A C12 H12B 109.5 . . ?
O2 C12 H12C 109.5 . . ?
H12A C12 H12C 109.5 . . ?
H12B C12 H12C 109.5 . . ?
O3 C13 O4 122.71(16) . . ?
O3 C13 C5 126.95(16) . . ?
O4 C13 C5 110.32(14) . . ?
O4 C14 H14A 109.5 . . ?
O4 C14 H14B 109.5 . . ?
H14A C14 H14B 109.5 . . ?
O4 C14 H14C 109.5 . . ?
H14A C14 H14C 109.5 . . ?
H14B C14 H14C 109.5 . . ?

loop_
_geom_bond_atom_site_label_1
_geom_bond_atom_site_label_2
_geom_bond_distance
_geom_bond_site_symmetry_2
_geom_bond_publ_flag
O1 C11 1.1942(19) . ?
O2 C11 1.3414(19) . ?
O2 C12 1.439(2) . ?
O3 C13 1.192(2) . ?
O4 C13 1.329(2) . ?
O4 C14 1.443(2) . ?
O10 C7 1.440(2) . ?
O10 C9A 1.4537(19) . ?
O11 C6 1.4311(18) . ?
O11 C3A 1.4517(18) . ?
N2 C3 1.457(2) . ?
N2 C1 1.458(2) . ?
N2 H2 0.92(2) . ?
C1 C9A 1.506(2) . ?
C1 H1A 0.9700 . ?
C1 H1B 0.9700 . ?
C3A C3 1.510(2) . ?
C3A C9B 1.534(2) . ?
C3A C4 1.546(2) . ?
C3 H3A 0.9700 . ?
C3 H3B 0.9700 . ?
C4 C11 1.504(2) . ?
C4 C5 1.565(2) . ?
C4 H4A 0.9800 . ?
C5 C13 1.502(2) . ?
C5 C6 1.557(2) . ?
C5 H5A 0.9800 . ?
C6 C6A 1.528(2) . ?
C6 H6A 0.9800 . ?
C6A C7 1.539(2) . ?
C6A C9B 1.552(2) . ?
C6A H6AA 0.9800 . ?
C7 C8 1.529(2) . ?
C7 H7A 0.9800 . ?
C8 C9 1.544(3) . ?
C8 H8A 0.9700 . ?
C8 H8B 0.9700 . ?
C9B C9A 1.539(2) . ?
C9B H9BA 0.9800 . ?
C9A C9 1.536(2) . ?
C9 H9A 0.9700 . ?
C9 H9B 0.9700 . ?
C12 H12A 0.9600 . ?
C12 H12B 0.9600 . ?
C12 H12C 0.9600 . ?
C14 H14A 0.9600 . ?
C14 H14B 0.9600 . ?
C14 H14C 0.9600 . ?

loop_
_geom_hbond_atom_site_label_D
_geom_hbond_atom_site_label_H
_geom_hbond_atom_site_label_A
_geom_hbond_distance_DH
_geom_hbond_distance_HA
_geom_hbond_distance_DA
_geom_hbond_angle_DHA
_geom_hbond_site_symmetry_A
_geom_hbond_publ_flag
N2 H2 O10 0.92(2) 2.19(2) 3.0028(19) 146.4(17) 5_666 yes
N2 H2 O11 0.92(2) 2.52(2) 3.2331(19) 135.0(15) 5_666 yes
C4 H4A O4 0.98 2.48 3.434(2) 163.1 4_466 yes
C8 H8A O1 0.97 2.59 3.356(2) 136.1 6_657 yes
C9B H9BA O1 0.98 2.39 3.0533(19) 124.1 . yes

loop_
_geom_torsion_atom_site_label_1
_geom_torsion_atom_site_label_2
_geom_torsion_atom_site_label_3
_geom_torsion_atom_site_label_4
_geom_torsion
_geom_torsion_site_symmetry_1
_geom_torsion_site_symmetry_2
_geom_torsion_site_symmetry_3
_geom_torsion_site_symmetry_4
_geom_torsion_publ_flag
C3 N2 C1 C9A -52.6(2) . . . . ?
C6 O11 C3A C3 -175.43(13) . . . . ?
C6 O11 C3A C9B -53.44(13) . . . . ?
C6 O11 C3A C4 61.23(13) . . . . ?
C1 N2 C3 C3A 52.76(19) . . . . ?
O11 C3A C3 N2 66.94(17) . . . . ?
C9B C3A C3 N2 -48.34(19) . . . . ?
C4 C3A C3 N2 179.48(13) . . . . ?
O11 C3A C4 C11 -168.28(13) . . . . ?
C3 C3A C4 C11 72.86(18) . . . . ?
C9B C3A C4 C11 -60.42(18) . . . . ?
O11 C3A C4 C5 -38.77(13) . . . . ?
C3 C3A C4 C5 -157.63(13) . . . . ?
C9B C3A C4 C5 69.09(15) . . . . ?
C11 C4 C5 C13 9.1(2) . . . . ?
C3A C4 C5 C13 -120.57(14) . . . . ?
C11 C4 C5 C6 133.54(14) . . . . ?
C3A C4 C5 C6 3.90(14) . . . . ?
C3A O11 C6 C6A 55.69(14) . . . . ?
C3A O11 C6 C5 -58.95(13) . . . . ?
C13 C5 C6 O11 158.94(12) . . . . ?
C4 C5 C6 O11 32.84(14) . . . . ?
C13 C5 C6 C6A 49.18(17) . . . . ?
C4 C5 C6 C6A -76.93(15) . . . . ?
O11 C6 C6A C7 72.09(17) . . . . ?
C5 C6 C6A C7 179.91(13) . . . . ?
O11 C6 C6A C9B -35.36(14) . . . . ?
C5 C6 C6A C9B 72.46(14) . . . . ?
C9A O10 C7 C8 57.44(14) . . . . ?
C9A O10 C7 C6A -56.02(14) . . . . ?
C6 C6A C7 O10 -71.87(17) . . . . ?
C9B C6A C7 O10 35.54(15) . . . . ?
C6 C6A C7 C8 -179.73(15) . . . . ?
C9B C6A C7 C8 -72.31(16) . . . . ?
O10 C7 C8 C9 -34.22(16) . . . . ?
C6A C7 C8 C9 74.90(16) . . . . ?
O11 C3A C9B C9A -77.80(14) . . . . ?
C3 C3A C9B C9A 41.97(18) . . . . ?
C4 C3A C9B C9A 176.68(13) . . . . ?
O11 C3A C9B C6A 31.45(14) . . . . ?
C3 C3A C9B C6A 151.22(13) . . . . ?
C4 C3A C9B C6A -74.08(14) . . . . ?
C6 C6A C9B C3A 1.80(14) . . . . ?
C7 C6A C9B C3A -118.26(12) . . . . ?
C6 C6A C9B C9A 118.25(12) . . . . ?
C7 C6A C9B C9A -1.82(14) . . . . ?
C7 O10 C9A C1 175.98(13) . . . . ?
C7 O10 C9A C9 -57.84(14) . . . . ?
C7 O10 C9A C9B 54.02(14) . . . . ?
N2 C1 C9A O10 -67.09(18) . . . . ?
N2 C1 C9A C9 177.55(14) . . . . ?
N2 C1 C9A C9B 47.96(19) . . . . ?
C3A C9B C9A O10 77.39(15) . . . . ?
C6A C9B C9A O10 -31.86(14) . . . . ?
C3A C9B C9A C1 -41.90(17) . . . . ?
C6A C9B C9A C1 -151.14(13) . . . . ?
C3A C9B C9A C9 -176.46(13) . . . . ?
C6A C9B C9A C9 74.29(15) . . . . ?
O10 C9A C9 C8 35.63(15) . . . . ?
C1 C9A C9 C8 155.91(15) . . . . ?
C9B C9A C9 C8 -71.94(16) . . . . ?
C7 C8 C9 C9A -1.11(16) . . . . ?
C12 O2 C11 O1 10.1(3) . . . . ?
C12 O2 C11 C4 -174.59(16) . . . . ?
C3A C4 C11 O1 12.3(3) . . . . ?
C5 C4 C11 O1 -109.2(2) . . . . ?
C3A C4 C11 O2 -162.83(14) . . . . ?
C5 C4 C11 O2 75.70(18) . . . . ?
C14 O4 C13 O3 -4.6(3) . . . . ?
C14 O4 C13 C5 176.39(16) . . . . ?
C6 C5 C13 O3 -112.1(2) . . . . ?
C4 C5 C13 O3 5.2(3) . . . . ?
C6 C5 C13 O4 66.94(17) . . . . ?
C4 C5 C13 O4 -175.84(14) . . . . ?
